data_2012403
loop_
_publ_author_name
'Puliti, Raffaella'
'Mattia, Carlo A.'
'De Fazio, Alessia'
'Ghiara, Maria R.'
'Mazzarella, Lelio'

_publ_section_title
;
 Cinchoninium <small>L</small>-tartrate tetrahydrate
;
_journal_issue 12
_journal_name_full 'Acta Crystallographica Section C'
_journal_page_first 1447
_journal_page_last 1449
_journal_paper_doi 10.1107/S0108270101016365
_journal_volume 57
_journal_year 2001
_chemical_formula_iupac 'C19 H23 N2 O +, C4 H5 O6 -, 4H2 O'
_chemical_formula_moiety 'C19 H23 N2 O +, C4 H5 O6 -, 4H2 O'
_chemical_formula_sum 'C23 H36 N2 O11'
_chemical_formula_weight 516.54
_space_group_IT_number 4
_symmetry_cell_setting monoclinic
_symmetry_space_group_name_Hall 'P 2yb'
_symmetry_space_group_name_H-M 'P 1 21 1'
_cell_angle_alpha 90
_cell_angle_beta 107.44(3)
_cell_angle_gamma 90
_cell_formula_units_Z 2
_cell_length_a 12.802(7)
_cell_length_b 7.0425(10)
_cell_length_c 14.970(10)
_cell_measurement_reflns_used 25
_cell_measurement_temperature 291
_cell_measurement_theta_max 31.3
_cell_measurement_theta_min 25.4
_cell_volume 1287.6(11)
_computing_cell_refinement 'CAD-4 Software'
_computing_data_collection 'CAD-4 Software (Enraf-Nonius, 1989)'
_computing_data_reduction 'SDP (Enraf-Nonius, 1985)'
_computing_molecular_graphics 'ORTEP-3 (Farrugia, 1997)'
_computing_publication_material 'PARST (Nardelli, 1983, 1995)'
_computing_structure_refinement SDP
_computing_structure_solution 'SIR92 (Altomare et al., 1993)'
_diffrn_ambient_temperature 291
_diffrn_measured_fraction_theta_full 1.0
_diffrn_measured_fraction_theta_max 1.0
_diffrn_measurement_device 'Enraf-Nonius CAD-4'
_diffrn_measurement_method
;
\w-\q scans as suggested by peak-shape analysis implemented in the
CAD-4 Software (Enraf-Nonius, 1989)
;
_diffrn_radiation_monochromator graphite
_diffrn_radiation_source monochromated
_diffrn_radiation_type 'Cu K\a'
_diffrn_radiation_wavelength 1.54180
_diffrn_reflns_av_R_equivalents .030
_diffrn_reflns_limit_h_max 16
_diffrn_reflns_limit_h_min 0
_diffrn_reflns_limit_k_max 8
_diffrn_reflns_limit_k_min -6
_diffrn_reflns_limit_l_max 17
_diffrn_reflns_limit_l_min -18
_diffrn_reflns_number 5316
_diffrn_reflns_theta_full 76.0
_diffrn_reflns_theta_max 75.7
_diffrn_standards_decay_% 0
_diffrn_standards_interval_time 200
_diffrn_standards_number 3
_exptl_absorpt_coefficient_mu .898
_exptl_absorpt_correction_T_max .999
_exptl_absorpt_correction_T_min .828
_exptl_absorpt_correction_type '\y scan'
_exptl_absorpt_process_details '(North et al., 1968)'
_exptl_crystal_colour 'light brown'
_exptl_crystal_density_diffrn 1.332
_exptl_crystal_density_method 'not measured'
_exptl_crystal_description 'rectangular prism'
_exptl_crystal_F_000 552.0
_exptl_crystal_size_max .42
_exptl_crystal_size_mid .22
_exptl_crystal_size_min .09
_refine_diff_density_max .24
_refine_diff_density_min -.24
_refine_ls_abs_structure_details
;
The absolute configuration was chosen according to that of the known
cinchonine (Oleksyn et al., 1978) and is supported by the refined
Rogers parameter (Rogers, 1981).
;
_refine_ls_abs_structure_Rogers .998(6)
_refine_ls_extinction_coef 1.6E-6(2)
_refine_ls_extinction_method 'Stout & Jensen (1968)'
_refine_ls_goodness_of_fit_ref .99
_refine_ls_hydrogen_treatment constr
_refine_ls_matrix_type full
_refine_ls_number_parameters 326
_refine_ls_number_reflns 4833
_refine_ls_R_factor_all .049
_refine_ls_R_factor_gt .046
_refine_ls_shift/su_max .013
_refine_ls_structure_factor_coef F
_refine_ls_weighting_details 'w = 1/[\s^2^(F~o~)+(0.02F~o~)^2^+1.0]  (Killean & Lawrence, 1969)'
_refine_ls_weighting_scheme sigma
_refine_ls_wR_factor_ref .054
_reflns_number_gt 4833
_reflns_number_total 5096
_reflns_threshold_expression I>2.5\s(I)
_cod_data_source_file tr1000.cif
_cod_data_source_block I
_cod_depositor_comments
;
 Changing the _atom_site_occupancy data item value from '.' to '1'
 for all fully occupied atom sites.

 Antanas Vaitkus,
 2017-02-10
;
_cod_original_sg_symbol_H-M 'P 21'
_cod_database_code 2012403
_cod_database_fobs_code 2012403

loop_
_symmetry_equiv_pos_as_xyz
x,y,z
-x,y+1/2,-z

loop_
_atom_site_aniso_label
_atom_site_aniso_U_11
_atom_site_aniso_U_22
_atom_site_aniso_U_33
_atom_site_aniso_U_12
_atom_site_aniso_U_13
_atom_site_aniso_U_23
O1A .0790(9) .0202(7) .0631(8) .0022(7) .0337(7) .0031(7)
O2A .1252(12) .0379(10) .0902(10) .0119(10) .0725(7) -.0058(9)
O3A .0470(6) .0423(9) .0626(8) .0010(7) .0336(5) .0105(7)
O4A .0356(7) .0329(8) .0641(9) -.0038(7) .0095(7) -.0001(8)
O5A .0589(8) .0238(7) .0471(7) -.0010(7) .0153(6) -.0002(7)
O6A .0603(8) .0284(8) .0550(8) .0127(7) .0163(7) -.0011(7)
O12 .0441(7) .0356(8) .0505(7) .0061(7) .0199(5) .0018(7)
N1 .0386(7) .0385(10) .0452(8) -.0013(8) .0205(6) -.0009(8)
N13 .0442(8) .0589(13) .0665(10) .0009(9) .0321(7) .0105(10)
C1A .0385(9) .0260(10) .0591(11) .0024(8) .0245(7) -.0019(9)
C2A .0381(9) .0231(10) .0521(10) -.0010(8) .0228(7) .0020(8)
C3A .0323(8) .0244(10) .0447(9) -.0020(7) .0187(6) .0026(8)
C4A .0436(9) .0264(10) .0399(9) .0039(8) .0187(7) .0007(8)
C2 .0519(10) .0447(14) .0504(10) .0034(10) .0304(7) -.0013(10)
C3 .0838(14) .0460(15) .0439(10) -.0090(13) .0329(9) -.0042(10)
C4 .0609(13) .0528(15) .0449(11) -.0043(12) .0170(10) .0094(11)
C5 .0854(17) .0385(14) .0568(13) .0026(13) .0285(11) .0103(11)
C6 .0692(14) .0344(13) .0582(12) -.0097(11) .0291(10) -.0011(10)
C7 .0426(10) .0586(15) .0498(11) .0027(11) .0144(9) .0122(12)
C8 .0329(8) .0391(12) .0486(10) .0052(8) .0205(7) .0040(9)
C9 .0356(8) .0368(11) .0435(9) .0036(9) .0195(7) .0030(9)
C10 .128(3) .0491(17) .0420(12) -.0019(17) .0258(13) -.0126(12)
C11 .149(3) .065(2) .0493(14) -.015(2) .0294(16) -.0208(14)
C14 .0509(11) .0482(15) .0826(15) -.0085(10) .0349(10) .0016(13)
C15 .0488(11) .0385(13) .0685(13) -.0050(10) .0300(9) .0008(11)
C16 .0360(8) .0427(12) .0428(9) .0034(9) .0184(7) .0068(9)
C17 .0402(9) .0462(13) .0392(9) .0015(9) .0208(7) .0042(9)
C18 .0463(10) .0531(14) .0472(10) -.0013(12) .0197(8) -.0046(11)
C19 .0664(14) .0574(17) .0580(13) .0007(14) .0231(10) -.0152(13)
C20 .0704(13) .0605(17) .0564(12) .0136(13) .0323(9) -.0076(12)
C21 .0547(10) .0677(17) .0542(11) .0173(12) .0323(8) .0044(13)
C22 .0439(9) .0512(14) .0439(9) .0063(10) .0243(7) .0084(10)
O1W .0591(8) .0311(8) .0488(8) .0097(7) .0131(7) -.0016(7)
O2W .1006(14) .0712(14) .0781(12) .0076(14) .0324(10) .0021(13)
O3W .136(2) .100(2) .0865(14) .0033(18) .0371(14) -.0259(15)
O4W .194(3) .092(2) .0579(12) -.0093(19) .0371(14) .0161(12)

loop_
_atom_site_label
_atom_site_fract_x
_atom_site_fract_y
_atom_site_fract_z
_atom_site_U_iso_or_equiv
_atom_site_thermal_displace_type
_atom_site_calc_flag
_atom_site_occupancy
_atom_site_disorder_group
_atom_site_type_symbol
O1A .37406(15) 1.0 .04386(12) .0514(5) Uani . 1 . O
O2A .34068(18) 1.0185(3) .18120(14) .0756(7) Uani . 1 . O
O3A .35200(12) .6341(3) .20232(11) .0468(5) Uani . 1 . O
O4A .56094(12) .7101(2) .18894(12) .0454(5) Uani . 1 . O
O5A .39932(14) .3596(2) .04026(11) .0434(5) Uani . 1 . O
O6A .55698(14) .3441(3) .15490(12) .0481(5) Uani . 1 . O
O12 .80269(12) .8184(3) .27065(11) .0422(5) Uani . 1 . O
N1 .71031(14) .4529(3) .32195(13) .0390(5) Uani . 1 . N
N13 1.13715(15) .6244(4) .18754(15) .0531(7) Uani . 1 . N
C1A .35839(17) .9267(3) .11926(16) .0390(7) Uani . 1 . C
C2A .36457(16) .7106(3) .11979(15) .0357(6) Uani . 1 . C
C3A .47478(15) .6484(3) .11094(14) .0322(6) Uani . 1 . C
C4A .47871(17) .4318(3) .10335(15) .0353(6) Uani . 1 . C
C2 .69065(19) .5921(4) .39195(16) .0457(7) Uani . 1 . C
C3 .7681(2) .5474(4) .48896(16) .0549(8) Uani . 1 . C
C4 .8617(2) .4221(4) .47665(18) .0526(8) Uani . 1 . C
C5 .8125(3) .2269(4) .44253(19) .0587(9) Uani . 1 . C
C6 .7099(2) .2539(4) .36053(18) .0518(8) Uani . 1 . C
C7 .9046(2) .5116(4) .40160(17) .0502(8) Uani . 1 . C
C8 .82054(16) .4829(4) .30602(15) .0384(6) Uani . 1 . C
C9 .81849(16) .6380(4) .23423(15) .0370(5) Uani . 1 . C
C10 .8101(3) .7288(5) .54176(19) .0731(12) Uani . 1 . C
C11 .8213(4) .7655(5) .6256(2) .0880(15) Uani . 1 . C
C14 1.1054(2) .7673(4) .2291(2) .0573(9) Uani . 1 . C
C15 1.0019(2) .7775(4) .24359(18) .0492(8) Uani . 1 . C
C16 .92782(17) .6336(4) .21191(15) .0391(7) Uani . 1 . C
C17 .95699(17) .4801(4) .16229(14) .0399(7) Uani . 1 . C
C18 .88653(19) .3273(4) .12187(16) .0476(7) Uani . 1 . C
C19 .9248(2) .1802(5) .08043(19) .0596(9) Uani . 1 . C
C20 1.0329(2) .1765(5) .07636(18) .0595(9) Uani . 1 . C
C21 1.10103(19) .3230(5) .11130(17) .0554(8) Uani . 1 . C
C22 1.06519(18) .4800(4) .15461(15) .0439(7) Uani . 1 . C
O1W .66257(14) 1.0236(3) .13183(12) .0470(6) Uani . 1 . O
O2W .4355(2) .3362(4) .33029(16) .0821(8) Uani . 1 . O
O3W .4201(3) .5775(5) .47701(19) .1065(12) Uani . 1 . O
O4W .5880(3) .4001(4) .62119(17) .1148(14) Uani . 1 . O
H2 .65263 .47159 .26251 .0390 Uiso calc 1 . H
H3 .61158 .58113 .39301 .0457 Uiso calc 1 . H
H4 .70482 .72680 .37336 .0457 Uiso calc 1 . H
H5 .72799 .47519 .52790 .0549 Uiso calc 1 . H
H6 .92387 .41000 .53771 .0526 Uiso calc 1 . H
H7 .79319 .15844 .49552 .0587 Uiso calc 1 . H
H8 .86799 .14810 .42178 .0587 Uiso calc 1 . H
H9 .70860 .15688 .30964 .0518 Uiso calc 1 . H
H10 .64237 .23623 .38248 .0518 Uiso calc 1 . H
H11 .97660 .44856 .40241 .0502 Uiso calc 1 . H
H12 .91711 .65328 .41454 .0502 Uiso calc 1 . H
H13 .84255 .36606 .27559 .0384 Uiso calc 1 . H
H14 .75547 .61485 .17471 .0370 Uiso calc 1 . H
H15 .83205 .83399 .50409 .0731 Uiso calc 1 . H
H16 .85087 .89456 .65260 .0880 Uiso calc 1 . H
H17 .80091 .66649 .66727 .0880 Uiso calc 1 . H
H18 1.15854 .87716 .25215 .0573 Uiso calc 1 . H
H19 .98215 .89122 .27749 .0492 Uiso calc 1 . H
H20 .80749 .32687 .12361 .0476 Uiso calc 1 . H
H21 .87342 .07076 .05187 .0596 Uiso calc 1 . H
H22 1.06001 .06325 .04705 .0595 Uiso calc 1 . H
H23 1.17889 .32132 .10662 .0554 Uiso calc 1 . H
H4A .30231 .66219 .06455 .0357 Uiso calc 1 . H
H5A .48422 .70836 .05181 .0322 Uiso calc 1 . H
H1 .77397 .90830 .21914 .0422 Uiso calc 1 . H
H1A .35745 1.13504 .04776 .0514 Uiso calc 1 . H
H2A .27353 .64705 .19442 .0468 Uiso calc 1 . H
H3A .60292 .80917 .16901 .0454 Uiso calc 1 . H
H1W .63673 .99689 .06452 .0470 Uiso calc 1 . H
H2W .63931 1.15129 .14373 .0470 Uiso calc 1 . H
H3W .40983 .20971 .30620 .0821 Uiso calc 1 . H
H4W .40232 .42921 .28132 .0821 Uiso calc 1 . H
H5W .46750 .55200 .54059 .1065 Uiso calc 1 . H
H6W .42033 .45741 .44402 .1065 Uiso calc 1 . H
H7W .60939 .35346 .68583 .1148 Uiso calc 1 . H
H8W .58398 .28514 .58339 .1148 Uiso calc 1 . H

loop_
_atom_type_symbol
_atom_type_description
_atom_type_scat_dispersion_real
_atom_type_scat_dispersion_imag
_atom_type_scat_source
'O ' 'Oxygen      ' .0492 .0322 'Int. Tab. C, 4.2.6.8, 6.1.1.4'
'N ' 'Nitrogen    ' .0311 .0180 'Int. Tab. C, 4.2.6.8, 6.1.1.4'
'C ' 'Carbon      ' .0181 .0091 'Int. Tab. C, 4.2.6.8, 6.1.1.4'
'H ' 'Hydrogen    ' .0000 .0000 'Int. Tab. C, 4.2.6.8, 6.1.1.4'

loop_
_geom_angle_atom_site_label_1
_geom_angle_atom_site_label_2
_geom_angle_atom_site_label_3
_geom_angle
_geom_angle_publ_flag
C1A O1A H1A 103.8 no
C2A O3A H2A 104.0 no
C3A O4A H3A 109.3 no
C9 O12 H1 109.8 no
C2 N1 C6 108.4(2) yes
C2 N1 C8 112.1(2) yes
C2 N1 H2 107.8 no
C6 N1 C8 107.4(2) yes
C6 N1 H2 112.5 no
C8 N1 H2 108.8 no
C14 N13 C22 118.2(3) yes
O1A C1A O2A 124.3(2) yes
O1A C1A C2A 112.1(2) yes
O2A C1A C2A 123.5(2) yes
O3A C2A C1A 111.7(2) no
O3A C2A C3A 108.7(2) no
O3A C2A H4A 108.5 no
C1A C2A C3A 109.6(2) no
C1A C2A H4A 107.6 no
C3A C2A H4A 110.7 no
O4A C3A C2A 110.8(2) no
O4A C3A C4A 109.4(2) no
O4A C3A H5A 108.9 no
C2A C3A C4A 110.2(2) no
C2A C3A H5A 108.1 no
C4A C3A H5A 109.4 no
O5A C4A O6A 125.8(2) yes
O5A C4A C3A 114.7(2) yes
O6A C4A C3A 119.5(2) yes
N1 C2 C3 109.3(2) yes
N1 C2 H3 109.5 no
N1 C2 H4 109.5 no
C3 C2 H3 109.5 no
C3 C2 H4 109.5 no
H3 C2 H4 109.5 no
C2 C3 C4 108.1(2) no
C2 C3 C10 110.5(2) no
C2 C3 H5 110.7 no
C4 C3 C10 112.2(3) no
C4 C3 H5 109.0 no
C10 C3 H5 106.5 no
C3 C4 C5 107.2(2) no
C3 C4 C7 108.4(2) no
C3 C4 H6 111.5 no
C5 C4 C7 109.1(2) no
C5 C4 H6 110.8 no
C7 C4 H6 109.7 no
C4 C5 C6 109.0(2) no
C4 C5 H7 109.6 no
C4 C5 H8 109.6 no
C6 C5 H7 109.6 no
C6 C5 H8 109.6 no
H7 C5 H8 109.5 no
N1 C6 C5 108.8(2) yes
N1 C6 H9 109.6 no
N1 C6 H10 109.6 no
C5 C6 H9 109.6 no
C5 C6 H10 109.6 no
H9 C6 H10 109.5 no
C4 C7 C8 109.1(2) no
C4 C7 H11 109.6 no
C4 C7 H12 109.6 no
C8 C7 H11 109.6 no
C8 C7 H12 109.6 no
H11 C7 H12 109.5 no
N1 C8 C7 107.4(2) yes
N1 C8 C9 113.0(2) yes
N1 C8 H13 110.7 no
C7 C8 C9 115.1(2) yes
C7 C8 H13 108.3 no
C9 C8 H13 102.2 no
O12 C9 C8 110.1(2) yes
O12 C9 C16 110.2(2) yes
O12 C9 H14 108.2 no
C8 C9 C16 108.3(2) yes
C8 C9 H14 110.0 no
C16 C9 H14 109.9 no
C3 C10 C11 128.0(3) yes
C3 C10 H15 116.0 no
C11 C10 H15 116.0 no
C10 C11 H16 120.0 no
C10 C11 H17 120.0 no
H16 C11 H17 120.0 no
N13 C14 C15 123.6(3) yes
N13 C14 H18 118.2 no
C15 C14 H18 118.2 no
C14 C15 C16 119.6(3) yes
C14 C15 H19 120.2 no
C16 C15 H19 120.2 no
C9 C16 C15 119.5(2) yes
C9 C16 C17 121.9(2) yes
C15 C16 C17 118.6(2) yes
C16 C17 C18 124.5(2) no
C16 C17 C22 117.1(2) yes
C18 C17 C22 118.4(2) no
C17 C18 C19 119.9(3) no
C17 C18 H20 120.0 no
C19 C18 H20 120.0 no
C18 C19 C20 121.6(3) no
C18 C19 H21 119.2 no
C20 C19 H21 119.2 no
C19 C20 C21 120.0(3) no
C19 C20 H22 120.0 no
C21 C20 H22 120.0 no
C20 C21 C22 120.7(3) no
C20 C21 H23 119.7 no
C22 C21 H23 119.7 no
N13 C22 C17 122.6(2) yes
N13 C22 C21 118.0(2) yes
C17 C22 C21 119.4(2) no
H1W O1W H2W 109.6 no
H3W O2W H4W 108.1 no
H5W O3W H6W 103.7 no
H7W O4W H8W 104.1 no

loop_
_geom_bond_atom_site_label_1
_geom_bond_atom_site_label_2
_geom_bond_site_symmetry_2
_geom_bond_distance
_geom_bond_publ_flag
O1A C1A . 1.310(3) yes
O1A H1A . .980 no
O2A C1A . 1.206(3) yes
O3A C2A . 1.401(3) no
O3A H2A . .980 no
O4A C3A . 1.413(2) no
O4A H3A . .980 no
O5A C4A . 1.268(3) yes
O6A C4A . 1.232(3) yes
O12 C9 . 1.421(3) yes
O12 H1 . .980 no
N1 C2 . 1.510(3) yes
N1 C6 . 1.516(3) yes
N1 C8 . 1.515(3) yes
N1 H2 . .980 no
N13 C14 . 1.310(4) yes
N13 C22 . 1.362(3) yes
C1A C2A . 1.524(3) no
C2A C3A . 1.521(3) no
C2A H4A . 1.020 no
C3A C4A . 1.532(3) no
C3A H5A . 1.020 no
C2 C3 . 1.526(3) no
C2 H3 . 1.020 no
C2 H4 . 1.020 no
C3 C4 . 1.543(4) no
C3 C10 . 1.514(4) yes
C3 H5 . 1.020 no
C4 C5 . 1.535(4) no
C4 C7 . 1.527(4) no
C4 H6 . 1.020 no
C5 C6 . 1.518(4) no
C5 H7 . 1.020 no
C5 H8 . 1.020 no
C6 H9 . 1.020 no
C6 H10 . 1.020 no
C7 C8 . 1.524(3) no
C7 H11 . 1.020 no
C7 H12 . 1.020 no
C8 C9 . 1.527(3) yes
C8 H13 . 1.020 no
C9 C16 . 1.534(3) yes
C9 H14 . 1.020 no
C10 C11 . 1.247(5) yes
C10 H15 . 1.020 no
C11 H16 . 1.020 no
C11 H17 . 1.020 no
C14 C15 . 1.406(4) yes
C14 H18 . 1.020 no
C15 C16 . 1.372(3) yes
C15 H19 . 1.020 no
C16 C17 . 1.424(4) yes
C17 C18 . 1.418(4) yes
C17 C22 . 1.424(3) yes
C18 C19 . 1.371(4) yes
C18 H20 . 1.020 no
C19 C20 . 1.404(4) yes
C19 H21 . 1.020 no
C20 C21 . 1.351(4) yes
C20 H22 . 1.020 no
C21 C22 . 1.425(4) yes
C21 H23 . 1.020 no
O1W H1W . .980 no
O1W H2W . .980 no
O2W H3W . .980 no
O2W H4W . .980 no
O3W H5W . .980 no
O3W H6W . .980 no
O4W H7W . .980 no
O4W H8W . .980 no

loop_
_geom_contact_atom_site_label_1
_geom_contact_atom_site_label_2
_geom_contact_distance
_geom_contact_publ_flag
O1A O2A 2.226(3) no
O1A C2A 2.354(3) no
O1A C3A 2.833(2) no
O1A H4A 2.602 no
O1A H5A 2.474 no
O2A O3A 2.724(3) no
O2A C2A 2.410(3) no
O2A H4A 3.012 no
O2A H1A 2.229 no
O2A H2A 2.779 no
O3A O4A 2.793(3) no
O3A C1A 2.421(3) no
O3A C3A 2.375(3) no
O3A C4A 2.880(3) no
O3A O2W 2.826(3) no
O3A H4A 1.978 no
O3A H4W 1.854 no
O4A O6A 2.625(3) no
O4A O12 3.064(3) no
O4A N1 2.936(3) no
O4A C1A 2.918(3) no
O4A C2A 2.415(3) no
O4A C4A 2.405(3) no
O4A C2 3.108(3) no
O4A O1W 2.822(3) no
O4A H2 2.154 no
O4A H3 3.065 no
O4A H4 2.825 no
O4A H14 2.649 no
O4A H5A 1.993 no
O4A H1 2.975 no
O4A H1W 3.094 no
O5A O6A 2.226(2) no
O5A C2A 2.836(3) no
O5A C3A 2.362(3) no
O5A H4A 2.547 no
O5A H5A 2.671 no
O6A N1 2.784(3) no
O6A C3A 2.392(3) no
O6A C6 3.178(3) no
O6A H2 1.928 no
O6A H9 2.859 no
O6A H14 3.119 no
O6A H5A 2.995 no
O6A H4W 3.179 no
O12 N1 3.026(3) no
O12 C2 3.075(3) no
O12 C7 2.946(3) no
O12 C8 2.418(3) no
O12 C15 2.715(4) no
O12 C16 2.424(3) no
O12 O1W 2.719(2) no
O12 H2 3.087 no
O12 H4 2.346 no
O12 H12 2.499 no
O12 H14 1.991 no
O12 H19 2.326 no
O12 H3A 2.555 no
N1 C3 2.476(3) no
N1 C4 2.545(3) no
N1 C5 2.468(3) no
N1 C7 2.450(3) no
N1 C9 2.536(3) no
N1 H3 2.086 no
N1 H4 2.086 no
N1 H5 3.027 no
N1 H8 3.018 no
N1 H9 2.092 no
N1 H10 2.092 no
N1 H12 2.953 no
N1 H13 2.104 no
N1 H14 2.694 no
N13 C15 2.394(4) no
N13 C16 2.812(4) no
N13 C17 2.444(3) no
N13 C21 2.388(4) no
N13 H18 2.005 no
N13 H23 2.588 no
C1A C3A 2.488(3) no
C1A H4A 2.075 no
C1A H5A 2.637 no
C1A H1A 1.814 no
C1A H2A 2.657 no
C1A H3A 3.105 no
C2A C4A 2.503(3) no
C2A H5A 2.078 no
C2A H1A 3.170 no
C2A H2A 1.894 no
C2A H3A 2.998 no
C2A H4W 3.051 no
C3A H2 2.964 no
C3A H4A 2.109 no
C3A H2A 3.183 no
C3A H3A 1.968 no
C4A H2 2.745 no
C4A H4A 2.699 no
C4A H5A 2.104 no
C4A H3A 3.102 no
C4A H4W 3.101 no
C2 C4 2.484(4) no
C2 C5 2.986(4) no
C2 C6 2.454(4) no
C2 C7 2.758(4) no
C2 C8 2.509(4) no
C2 C10 2.498(4) no
C2 H2 2.036 no
C2 H5 2.113 no
C2 H10 2.575 no
C2 H12 2.849 no
C2 H15 2.679 no
C3 C5 2.478(4) no
C3 C6 2.768(4) no
C3 C7 2.490(4) no
C3 C8 3.043(4) no
C3 C11 2.485(4) no
C3 H3 2.099 no
C3 H4 2.099 no
C3 H6 2.139 no
C3 H7 2.756 no
C3 H10 2.897 no
C3 H12 2.591 no
C3 H15 2.165 no
C3 H17 2.708 no
C4 C6 2.485(4) no
C4 C8 2.486(4) no
C4 C10 2.537(5) no
C4 H4 3.028 no
C4 H5 2.108 no
C4 H7 2.108 no
C4 H8 2.108 no
C4 H10 3.035 no
C4 H11 2.101 no
C4 H12 2.101 no
C4 H13 2.972 no
C4 H15 2.970 no
C5 C7 2.493(4) no
C5 C8 2.750(4) no
C5 H5 2.587 no
C5 H6 2.123 no
C5 H9 2.094 no
C5 H10 2.094 no
C5 H11 2.822 no
C5 H13 2.816 no
C6 C7 2.994(4) no
C6 C8 2.443(4) no
C6 H2 2.096 no
C6 H3 2.738 no
C6 H5 2.900 no
C6 H7 2.093 no
C6 H8 2.093 no
C6 H13 2.534 no
C7 C9 2.575(4) no
C7 C10 3.118(5) no
C7 C16 3.066(4) no
C7 H4 2.893 no
C7 H6 2.103 no
C7 H8 2.636 no
C7 H13 2.084 no
C7 H15 3.037 no
C8 C16 2.481(4) no
C8 C17 3.152(4) no
C8 H2 2.052 no
C8 H4 2.657 no
C8 H8 2.881 no
C8 H9 2.715 no
C8 H11 2.099 no
C8 H12 2.099 no
C8 H14 2.107 no
C8 H20 2.901 no
C9 C15 2.511(4) no
C9 C17 2.586(4) no
C9 C18 3.042(4) no
C9 H2 2.569 no
C9 H4 2.943 no
C9 H11 3.027 no
C9 H12 2.617 no
C9 H13 2.008 no
C9 H19 2.679 no
C9 H20 2.724 no
C9 H1 1.981 no
C9 H3A 2.900 no
C10 H3 3.018 no
C10 H4 2.477 no
C10 H5 2.051 no
C10 H6 2.687 no
C10 H12 2.711 no
C10 H16 1.967 no
C10 H17 1.967 no
C11 H5 2.589 no
C11 H15 1.927 no
C14 C16 2.402(4) no
C14 C17 2.750(4) no
C14 C22 2.293(4) no
C14 H19 2.112 no
C15 C17 2.404(4) no
C15 C22 2.733(4) no
C15 H12 3.187 no
C15 H18 2.092 no
C15 H1 2.977 no
C16 C18 2.514(4) no
C16 C22 2.430(4) no
C16 H11 3.026 no
C16 H12 3.080 no
C16 H13 2.505 no
C16 H14 2.112 no
C16 H19 2.081 no
C16 H20 2.751 no
C16 H1 2.786 no
C17 C19 2.414(4) no
C17 C20 2.814(4) no
C17 C21 2.460(4) no
C17 H13 2.675 no
C17 H14 2.807 no
C17 H20 2.121 no
C18 C20 2.422(4) no
C18 C21 2.798(4) no
C18 C22 2.440(4) no
C18 H13 2.542 no
C18 H14 2.887 no
C18 H21 2.070 no
C19 C21 2.386(4) no
C19 C22 2.780(4) no
C19 H20 2.079 no
C19 H22 2.108 no
C20 C22 2.413(4) no
C20 H21 2.099 no
C20 H23 2.057 no
C21 H22 2.060 no
C22 H23 2.124 no
O1W H14 3.108 no
O1W H5A 3.152 no
O1W H1 1.812 no
O1W H3A 1.852 no
O2W O3W 2.830(4) no
O2W H3 2.770 no
O2W H10 2.623 no
O2W H6W 1.965 no
O3W O4W 2.839(4) no
O3W H3 3.072 no
O3W H4W 3.054 no
O3W H8W 3.029 no
O4W H5 2.635 no
O4W H5W 1.966 no
O4W H6W 2.897 no
H2 H3 2.303 no
H2 H4 2.401 no
H2 H9 2.371 no
H2 H10 2.476 no
H2 H13 2.493 no
H2 H14 2.349 no
H2 H3A 2.735 no
H3 H5 2.247 no
H3 H10 2.473 no
H3 H4W 2.904 no
H3 H6W 2.908 no
H4 H5 2.858 no
H4 H12 2.651 no
H4 H15 2.268 no
H4 H1 2.995 no
H4 H3A 3.001 no
H5 H6 2.510 no
H5 H7 2.480 no
H5 H10 2.710 no
H5 H15 2.928 no
H5 H17 2.423 no
H5 H8W 2.607 no
H6 H7 2.388 no
H6 H8 2.486 no
H6 H11 2.335 no
H6 H12 2.499 no
H6 H15 3.193 no
H7 H9 2.666 no
H7 H10 2.221 no
H8 H9 2.221 no
H8 H10 2.838 no
H8 H11 2.595 no
H8 H13 2.612 no
H9 H13 2.428 no
H10 H3W 2.857 no
H11 H13 2.221 no
H12 H13 2.853 no
H12 H15 2.340 no
H12 H19 2.955 no
H13 H14 2.363 no
H13 H20 2.200 no
H14 H20 2.334 no
H14 H1 2.162 no
H14 H3A 2.365 no
H15 H16 2.205 no
H15 H17 2.846 no
H16 H17 1.767 no
H18 H19 2.401 no
H19 H1 2.546 no
H20 H21 2.379 no
H21 H22 2.412 no
H22 H23 2.367 no
H4A H5A 2.415 no
H4A H2A 2.087 no
H5A H3A 2.072 no
H5A H1W 2.785 no
H1 H3A 2.205 no
H1 H1W 2.529 no
H1 H2W 2.451 no
H2A H4W 2.341 no
H3A H1W 2.188 no
H3A H2W 2.504 no
H3W H6W 2.674 no
H4W H6W 2.385 no
H5W H7W 2.759 no
H5W H8W 2.365 no
H6W H8W 2.756 no

loop_
_geom_hbond_atom_site_label_D
_geom_hbond_atom_site_label_H
_geom_hbond_atom_site_label_A
_geom_hbond_site_symmetry_A
_geom_hbond_distance_DH
_geom_hbond_distance_HA
_geom_hbond_distance_DA
_geom_hbond_angle_DHA
_geom_hbond_publ_flag
O4A H3A O12 1_555 .980 2.555 3.064(3) 112.3 yes
O4A H3A O1W 1_555 .980 1.852 2.822(3) 170.1 yes
O12 H1 O1W 1_555 .980 1.812 2.719(2) 152.3 yes
N1 H2 O4A 1_555 .980 2.154 2.936(3) 135.7 yes
N1 H2 O6A 1_555 .980 1.928 2.784(3) 144.4 yes
O2W H4W O3A 1_555 .980 1.854 2.826(3) 170.8 yes
O3W H5W O4W 1_555 .980 1.966 2.839(4) 147.1 yes
O3W H6W O2W 1_555 .980 1.966 2.831(4) 145.9 yes
O2W H3W O4W 2_646 .980 2.433 3.191(4) 133.8 yes
O4W H7W O2A 2_646 .980 2.227 2.943(4) 128.9 yes
O4W H7W O3A 2_646 .980 2.222 3.141(3) 155.5 yes
O4W H8W O3W 2_646 .980 1.712 2.691(4) 176.8 yes
O2W H3W O2A 1_545 .980 2.260 3.136(3) 148.4 yes
O1W H1W O5A 2_655 .980 1.782 2.716(3) 158.1 yes
O1W H2W O6A 1_565 .980 1.757 2.705(3) 161.7 yes
O1A H1A O5A 1_565 .980 1.684 2.556(2) 145.9 yes
O3A H2A N13 1_455 .980 1.725 2.693(3) 168.8 yes

loop_
_geom_torsion_atom_site_label_1
_geom_torsion_atom_site_label_2
_geom_torsion_atom_site_label_3
_geom_torsion_atom_site_label_4
_geom_torsion
_geom_torsion_publ_flag
H1A O1A C1A O2A -7.8 no
H1A O1A C1A C2A 172.0 no
H2A O3A C2A C1A 75.0 no
H2A O3A C2A C3A -163.9 no
H2A O3A C2A H4A -43.5 no
H3A O4A C3A C2A -110.7 no
H3A O4A C3A C4A 127.6 no
H3A O4A C3A H5A 8.0 no
H1 O12 C9 C8 -158.6 no
H1 O12 C9 C16 81.9 no
H1 O12 C9 H14 -38.3 no
C6 N1 C2 C3 49.5(3) no
C6 N1 C2 H3 -70.5 no
C6 N1 C2 H4 169.4 no
C8 N1 C2 C3 -68.9(2) no
C8 N1 C2 H3 171.2 no
C8 N1 C2 H4 51.1 no
H2 N1 C2 C3 171.4 no
H2 N1 C2 H3 51.5 no
H2 N1 C2 H4 -68.6 no
C2 N1 C6 C5 -70.7(3) no
C2 N1 C6 H9 169.4 no
C2 N1 C6 H10 49.3 no
C8 N1 C6 C5 50.6(3) no
C8 N1 C6 H9 -69.3 no
C8 N1 C6 H10 170.5 no
H2 N1 C6 C5 170.3 no
H2 N1 C6 H9 50.4 no
H2 N1 C6 H10 -69.8 no
C2 N1 C8 C7 44.3(3) no
C2 N1 C8 C9 -83.7(2) no
C2 N1 C8 H13 162.4 no
C6 N1 C8 C7 -74.6(2) no
C6 N1 C8 C9 157.4(2) no
C6 N1 C8 H13 43.5 no
H2 N1 C8 C7 163.4 no
H2 N1 C8 C9 35.4 no
H2 N1 C8 H13 -78.5 no
C22 N13 C14 C15 1.6(4) no
C22 N13 C14 H18 -178.4 no
C14 N13 C22 C17 1.0(4) no
C14 N13 C22 C21 -178.7(3) no
O1A C1A C2A O3A 177.7(2) no
O1A C1A C2A C3A 57.1(2) yes
O1A C1A C2A H4A -63.3 no
O2A C1A C2A O3A -2.6(3) no
O2A C1A C2A C3A -123.1(3) no
O2A C1A C2A H4A 116.4 no
O3A C2A C3A O4A -59.0(2) yes
O3A C2A C3A C4A 62.3(2) no
O3A C2A C3A H5A -178.2 no
C1A C2A C3A O4A 63.3(2) no
C1A C2A C3A C4A -175.4(2) yes
C1A C2A C3A H5A -55.9 no
H4A C2A C3A O4A -178.1 no
H4A C2A C3A C4A -56.9 no
H4A C2A C3A H5A 62.7 no
O4A C3A C4A O5A 174.3(2) no
O4A C3A C4A O6A -7.7(3) no
C2A C3A C4A O5A 52.3(3) yes
C2A C3A C4A O6A -129.7(2) no
H5A C3A C4A O5A -66.4 no
H5A C3A C4A O6A 111.6 no
N1 C2 C3 C4 17.9(3) yes
N1 C2 C3 C10 141.0(2) no
N1 C2 C3 H5 -101.3 no
H3 C2 C3 C4 137.9 no
H3 C2 C3 C10 -99.0 no
H3 C2 C3 H5 18.6 no
H4 C2 C3 C4 -102.1 no
H4 C2 C3 C10 21.0 no
H4 C2 C3 H5 138.7 no
C2 C3 C4 C5 -70.2(3) no
C2 C3 C4 C7 47.5(3) no
C2 C3 C4 H6 168.4 no
C10 C3 C4 C5 167.8(3) no
C10 C3 C4 C7 -74.6(3) no
C10 C3 C4 H6 46.3 no
H5 C3 C4 C5 50.2 no
H5 C3 C4 C7 167.8 no
H5 C3 C4 H6 -71.3 no
C2 C3 C10 C11 137.6(4) yes
C2 C3 C10 H15 -42.4 no
C4 C3 C10 C11 -101.7(4) no
C4 C3 C10 H15 78.3 no
H5 C3 C10 C11 17.4 no
H5 C3 C10 H15 -162.6 no
C3 C4 C5 C6 49.4(3) no
C3 C4 C5 H7 -70.5 no
C3 C4 C5 H8 169.4 no
C7 C4 C5 C6 -67.8(3) no
C7 C4 C5 H7 172.3 no
C7 C4 C5 H8 52.2 no
H6 C4 C5 C6 171.3 no
H6 C4 C5 H7 51.4 no
H6 C4 C5 H8 -68.7 no
C3 C4 C7 C8 -72.4(3) no
C3 C4 C7 H11 167.6 no
C3 C4 C7 H12 47.5 no
C5 C4 C7 C8 44.0(3) no
C5 C4 C7 H11 -75.9 no
C5 C4 C7 H12 164.0 no
H6 C4 C7 C8 165.6 no
H6 C4 C7 H11 45.7 no
H6 C4 C7 H12 -74.5 no
C4 C5 C6 N1 17.2(3) yes
C4 C5 C6 H9 137.1 no
C4 C5 C6 H10 -102.7 no
H7 C5 C6 N1 137.2 no
H7 C5 C6 H9 -102.9 no
H7 C5 C6 H10 17.3 no
H8 C5 C6 N1 -102.7 no
H8 C5 C6 H9 17.2 no
H8 C5 C6 H10 137.4 no
C4 C7 C8 N1 23.1(3) yes
C4 C7 C8 C9 149.9(2) no
C4 C7 C8 H13 -96.5 no
H11 C7 C8 N1 143.1 no
H11 C7 C8 C9 -90.2 no
H11 C7 C8 H13 23.5 no
H12 C7 C8 N1 -96.8 no
H12 C7 C8 C9 29.9 no
H12 C7 C8 H13 143.6 no
N1 C8 C9 O12 68.5(2) yes
N1 C8 C9 C16 -170.9(2) yes
N1 C8 C9 H14 -50.6 no
C7 C8 C9 O12 -55.4(3) no
C7 C8 C9 C16 65.3(3) no
C7 C8 C9 H14 -174.5 no
H13 C8 C9 O12 -172.5 no
H13 C8 C9 C16 -51.9 no
H13 C8 C9 H14 68.3 no
O12 C9 C16 C15 11.8(3) no
O12 C9 C16 C17 -170.9(2) no
C8 C9 C16 C15 -108.8(3) yes
C8 C9 C16 C17 68.6(3) no
H14 C9 C16 C15 130.9 no
H14 C9 C16 C17 -51.7 no
C3 C10 C11 H16 180.0 no
C3 C10 C11 H17 .0 no
H15 C10 C11 H16 .0 no
H15 C10 C11 H17 180.0 no
N13 C14 C15 C16 -1.2(4) no
N13 C14 C15 H19 178.8 no
H18 C14 C15 C16 178.9 no
H18 C14 C15 H19 -1.1 no
C14 C15 C16 C9 175.5(2) no
C14 C15 C16 C17 -2.0(4) no
H19 C15 C16 C9 -4.5 no
H19 C15 C16 C17 178.0 no
C9 C16 C17 C18 5.8(4) yes
C9 C16 C17 C22 -173.1(2) no
C15 C16 C17 C18 -176.8(2) no
C15 C16 C17 C22 4.3(3) no
C16 C17 C18 C19 -176.0(3) no
C16 C17 C18 H20 4.0 no
C22 C17 C18 C19 2.9(4) no
C22 C17 C18 H20 -177.1 no
C16 C17 C22 N13 -4.0(4) no
C16 C17 C22 C21 175.7(2) no
C18 C17 C22 N13 177.1(2) no
C18 C17 C22 C21 -3.2(4) no
C17 C18 C19 C20 -.3(4) no
C17 C18 C19 H21 179.7 no
H20 C18 C19 C20 179.7 no
H20 C18 C19 H21 -.3 no
C18 C19 C20 C21 -2.0(5) no
C18 C19 C20 H22 178.0 no
H21 C19 C20 C21 178.0 no
H21 C19 C20 H22 -2.0 no
C19 C20 C21 C22 1.6(4) no
C19 C20 C21 H23 -178.4 no
H22 C20 C21 C22 -178.4 no
H22 C20 C21 H23 1.6 no
C20 C21 C22 N13 -179.3(3) no
C20 C21 C22 C17 1.0(4) no
H23 C21 C22 N13 .7 no
H23 C21 C22 C17 -179.0 no

loop_
_cod_related_entry_id
_cod_related_entry_database
_cod_related_entry_code
1 ChemSpider 21181973
